data_4519423
loop_
_publ_author_name
'Fomina, Marina V.'
'Vatsadze, Sergey Z.'
'Freidzon, Alexandra Ya.'
'Kuz&#x2019;mina, Lyudmila G.'
'Moiseeva, Anna A.'
'Starostin, Roman O.'
'Nuriev, Vyacheslav N.'
'Gromov, Sergey P.'

_publ_section_title
;
 Structure--Property Relationships of Dibenzylidenecyclohexanones
;
_journal_issue 12
_journal_name_full 'ACS Omega'
_journal_page_first 10087
_journal_page_last 10099
_journal_paper_doi 10.1021/acsomega.1c06129
_journal_volume 7
_journal_year 2022
_chemical_formula_moiety 'C20 H18 O'
_chemical_formula_sum 'C20 H18 O'
_chemical_formula_weight 274.34
_space_group_crystal_system monoclinic
_space_group_IT_number 14
_space_group_name_Hall '-P 2ybc'
_space_group_name_H-M_alt 'P 1 21/c 1'
_atom_sites_solution_hydrogens geom
_atom_sites_solution_primary direct
_atom_sites_solution_secondary difmap
_audit_creation_date 2016-09-26
_audit_creation_method
;
Olex2 1.2
(compiled 2016.02.19 svn.r3266 for OlexSys, GUI svn.r5155)
;
_cell_angle_alpha 90.00
_cell_angle_beta 115.2690(10)
_cell_angle_gamma 90.00
_cell_formula_units_Z 4
_cell_length_a 9.4669(3)
_cell_length_b 18.2488(7)
_cell_length_c 9.3371(3)
_cell_measurement_reflns_used 6091
_cell_measurement_temperature 170.15
_cell_measurement_theta_max 30.468
_cell_measurement_theta_min 2.232
_cell_volume 1458.72(9)
_computing_cell_refinement 'SAINT v7.60A (Bruker, 2009)'
_computing_data_reduction 'SAINT v7.60A (Bruker, 2009)'
_computing_molecular_graphics 'Olex2 (Dolomanov et al., 2009)'
_computing_publication_material 'Olex2 (Dolomanov et al., 2009)'
_computing_structure_refinement 'XL (Sheldrick, 2008)'
_computing_structure_solution 'ShelXS-1997 (Sheldrick, 2008)'
_diffrn_ambient_temperature 170.15
_diffrn_measured_fraction_theta_full 0.995
_diffrn_measured_fraction_theta_max 0.990
_diffrn_measurement_device_type 'CCD area detector'
_diffrn_measurement_method 'phi and omega scans'
_diffrn_radiation_monochromator graphite
_diffrn_radiation_type MoK\a
_diffrn_radiation_wavelength 0.71073
_diffrn_reflns_av_R_equivalents 0.0240
_diffrn_reflns_av_unetI/netI 0.0216
_diffrn_reflns_limit_h_max 12
_diffrn_reflns_limit_h_min -12
_diffrn_reflns_limit_k_max 24
_diffrn_reflns_limit_k_min -24
_diffrn_reflns_limit_l_max 12
_diffrn_reflns_limit_l_min -12
_diffrn_reflns_number 14940
_diffrn_reflns_theta_full 26.00
_diffrn_reflns_theta_max 29.00
_diffrn_reflns_theta_min 2.38
_diffrn_source 'fine-focus sealed tube'
_exptl_absorpt_coefficient_mu 0.075
_exptl_absorpt_correction_T_max 0.7461
_exptl_absorpt_correction_T_min 0.6746
_exptl_absorpt_correction_type none
_exptl_absorpt_process_details
;
SADABS-2008/1 (Bruker,2008) was used for absorption correction.
wR2(int) was 0.0445 before and 0.0360 after correction.
The Ratio of minimum to maximum transmission is 0.9042.
The \l/2 correction factor is Not present.
;
_exptl_crystal_colour yellow
_exptl_crystal_colour_primary yellow
_exptl_crystal_density_diffrn 1.249
_exptl_crystal_density_method 'not measured'
_exptl_crystal_description block
_exptl_crystal_F_000 584
_exptl_crystal_size_max 0.44
_exptl_crystal_size_mid 0.36
_exptl_crystal_size_min 0.32
_refine_diff_density_max 0.323
_refine_diff_density_min -0.229
_refine_diff_density_rms 0.046
_refine_ls_extinction_method none
_refine_ls_goodness_of_fit_ref 1.061
_refine_ls_hydrogen_treatment constr
_refine_ls_matrix_type full
_refine_ls_number_parameters 190
_refine_ls_number_reflns 3830
_refine_ls_number_restraints 0
_refine_ls_restrained_S_all 1.061
_refine_ls_R_factor_all 0.0483
_refine_ls_R_factor_gt 0.0403
_refine_ls_shift/su_max 0.001
_refine_ls_shift/su_mean 0.000
_refine_ls_structure_factor_coef Fsqd
_refine_ls_weighting_details 'calc w=1/[\s^2^(Fo^2^)+(0.0645P)^2^+0.2314P] where P=(Fo^2^+2Fc^2^)/3'
_refine_ls_weighting_scheme calc
_refine_ls_wR_factor_gt 0.1082
_refine_ls_wR_factor_ref 0.1122
_reflns_number_gt 3227
_reflns_number_total 3830
_reflns_threshold_expression >2sigma(I)
_cod_data_source_file ao1c06129_si_001.cif
_cod_data_source_block p21c
_cod_database_code 4519423
_olex2_refinement_description
;
1. Fixed Uiso
 At 1.2 times of:
  All C(H) groups, All C(H,H) groups
2.a Secondary CH2 refined with riding coordinates:
 C3(H3A,H3B), C4(H4A,H4B), C5(H5A,H5B)
2.b Aromatic/amide H refined with riding coordinates:
 C7(H7), C9(H9), C10(H10), C11(H11), C12(H12), C13(H13), C7A(H7A), C9A(H9A),
 C10A(H10A), C11A(H11A), C12A(H12A), C13A(H13A)
;
_olex2_submission_special_instructions 'No special instructions were received'

loop_
_space_group_symop_id
_space_group_symop_operation_xyz
1 'x, y, z'
2 '-x, y+1/2, -z+1/2'
3 '-x, -y, -z'
4 'x, -y-1/2, z-1/2'

loop_
_atom_site_label
_atom_site_type_symbol
_atom_site_fract_x
_atom_site_fract_y
_atom_site_fract_z
_atom_site_U_iso_or_equiv
_atom_site_adp_type
_atom_site_occupancy
_atom_site_calc_flag
_atom_site_disorder_assembly
_atom_site_disorder_group
_atom_site_refinement_flags_posn
O1 O 0.39680(9) 0.61504(4) 0.09266(9) 0.02740(18) Uani 1 d . . .
C1 C 0.32625(11) 0.55832(5) 0.03232(11) 0.02070(19) Uani 1 d . . .
C2 C 0.17359(11) 0.56196(5) -0.11191(11) 0.02054(19) Uani 1 d . . .
C3 C 0.11223(12) 0.49267(5) -0.20565(12) 0.0247(2) Uani 1 d . . .
H3A H 0.1667 0.4837 -0.2739 0.030 Uiso 1 calc . . R
H3B H -0.0007 0.4981 -0.2747 0.030 Uiso 1 calc . . R
C4 C 0.13808(12) 0.42771(6) -0.09371(13) 0.0265(2) Uani 1 d . . .
H4A H 0.0817 0.4365 -0.0271 0.032 Uiso 1 calc . . R
H4B H 0.0949 0.3828 -0.1566 0.032 Uiso 1 calc . . R
C5 C 0.31129(11) 0.41651(5) 0.01244(12) 0.0235(2) Uani 1 d . . .
H5A H 0.3231 0.3767 0.0889 0.028 Uiso 1 calc . . R
H5B H 0.3645 0.4008 -0.0535 0.028 Uiso 1 calc . . R
C6 C 0.38953(11) 0.48479(5) 0.10250(11) 0.02041(19) Uani 1 d . . .
C7 C 0.09907(12) 0.62675(5) -0.14117(12) 0.0229(2) Uani 1 d . . .
H7 H 0.1481 0.6640 -0.0649 0.027 Uiso 1 calc . . R
C8 C -0.04788(12) 0.64790(5) -0.27488(12) 0.0225(2) Uani 1 d . . .
C9 C -0.08794(13) 0.62428(6) -0.43018(12) 0.0257(2) Uani 1 d . . .
H9 H -0.0190 0.5932 -0.4520 0.031 Uiso 1 calc . . R
C10 C -0.22833(13) 0.64618(6) -0.55244(13) 0.0289(2) Uani 1 d . . .
H10 H -0.2544 0.6301 -0.6575 0.035 Uiso 1 calc . . R
C11 C -0.33058(13) 0.69123(6) -0.52263(13) 0.0299(2) Uani 1 d . . .
H11 H -0.4280 0.7045 -0.6061 0.036 Uiso 1 calc . . R
C12 C -0.28999(13) 0.71694(6) -0.37019(14) 0.0305(2) Uani 1 d . . .
H12 H -0.3586 0.7487 -0.3495 0.037 Uiso 1 calc . . R
C13 C -0.14876(13) 0.69610(6) -0.24768(13) 0.0273(2) Uani 1 d . . .
H13 H -0.1204 0.7149 -0.1441 0.033 Uiso 1 calc . . R
C7A C 0.51056(12) 0.48640(5) 0.24711(12) 0.0227(2) Uani 1 d . . .
H7A H 0.5455 0.5341 0.2876 0.027 Uiso 1 calc . . R
C8A C 0.59699(11) 0.42607(5) 0.35196(12) 0.0224(2) Uani 1 d . . .
C9A C 0.61563(12) 0.35615(6) 0.30020(12) 0.0250(2) Uani 1 d . . .
H9A H 0.5738 0.3458 0.1900 0.030 Uiso 1 calc . . R
C10A C 0.69506(13) 0.30183(6) 0.40942(13) 0.0303(2) Uani 1 d . . .
H10A H 0.7064 0.2544 0.3735 0.036 Uiso 1 calc . . R
C11A C 0.75798(13) 0.31652(7) 0.57099(13) 0.0315(2) Uani 1 d . . .
H11A H 0.8103 0.2789 0.6452 0.038 Uiso 1 calc . . R
C12A C 0.74430(13) 0.38599(6) 0.62367(12) 0.0293(2) Uani 1 d . . .
H12A H 0.7883 0.3963 0.7339 0.035 Uiso 1 calc . . R
C13A C 0.66627(12) 0.44042(6) 0.51512(12) 0.0261(2) Uani 1 d . . .
H13A H 0.6596 0.4883 0.5519 0.031 Uiso 1 calc . . R

loop_
_atom_site_aniso_label
_atom_site_aniso_U_11
_atom_site_aniso_U_22
_atom_site_aniso_U_33
_atom_site_aniso_U_23
_atom_site_aniso_U_13
_atom_site_aniso_U_12
O1 0.0290(4) 0.0204(3) 0.0263(4) -0.0027(3) 0.0056(3) -0.0017(3)
C1 0.0224(4) 0.0203(4) 0.0193(4) -0.0004(3) 0.0088(4) 0.0005(3)
C2 0.0212(4) 0.0205(4) 0.0196(4) 0.0006(3) 0.0084(3) -0.0004(3)
C3 0.0233(5) 0.0204(4) 0.0242(5) -0.0018(4) 0.0043(4) -0.0005(4)
C4 0.0220(5) 0.0206(5) 0.0316(5) 0.0007(4) 0.0064(4) -0.0026(4)
C5 0.0227(5) 0.0187(4) 0.0256(5) 0.0006(4) 0.0068(4) -0.0006(3)
C6 0.0215(4) 0.0190(4) 0.0211(4) 0.0011(3) 0.0094(4) 0.0008(3)
C7 0.0253(5) 0.0205(4) 0.0214(4) -0.0006(4) 0.0086(4) 0.0000(4)
C8 0.0239(5) 0.0183(4) 0.0232(5) 0.0017(3) 0.0082(4) -0.0003(3)
C9 0.0300(5) 0.0213(5) 0.0243(5) 0.0010(4) 0.0101(4) 0.0026(4)
C10 0.0345(6) 0.0241(5) 0.0220(5) 0.0009(4) 0.0064(4) -0.0013(4)
C11 0.0246(5) 0.0276(5) 0.0305(5) 0.0056(4) 0.0050(4) -0.0003(4)
C12 0.0272(5) 0.0297(5) 0.0345(6) 0.0040(4) 0.0132(4) 0.0057(4)
C13 0.0300(5) 0.0255(5) 0.0253(5) 0.0007(4) 0.0108(4) 0.0035(4)
C7A 0.0241(5) 0.0209(4) 0.0218(4) -0.0002(4) 0.0087(4) -0.0002(4)
C8A 0.0195(4) 0.0241(5) 0.0220(5) 0.0024(4) 0.0074(4) 0.0001(3)
C9A 0.0251(5) 0.0253(5) 0.0225(5) 0.0012(4) 0.0082(4) 0.0014(4)
C10A 0.0326(6) 0.0258(5) 0.0309(5) 0.0031(4) 0.0119(4) 0.0063(4)
C11A 0.0302(5) 0.0343(6) 0.0280(5) 0.0102(4) 0.0104(4) 0.0090(4)
C12A 0.0258(5) 0.0394(6) 0.0202(5) 0.0028(4) 0.0074(4) 0.0043(4)
C13A 0.0234(5) 0.0292(5) 0.0236(5) -0.0011(4) 0.0080(4) 0.0013(4)

loop_
_atom_type_symbol
_atom_type_description
_atom_type_scat_dispersion_real
_atom_type_scat_dispersion_imag
_atom_type_scat_source
C C 0.0033 0.0016 'International Tables Vol C Tables 4.2.6.8 and 6.1.1.4'
H H 0.0000 0.0000 'International Tables Vol C Tables 4.2.6.8 and 6.1.1.4'
O O 0.0106 0.0060 'International Tables Vol C Tables 4.2.6.8 and 6.1.1.4'

loop_
_geom_angle_atom_site_label_1
_geom_angle_atom_site_label_2
_geom_angle_atom_site_label_3
_geom_angle
_geom_angle_site_symmetry_1
_geom_angle_site_symmetry_3
_geom_angle_publ_flag
O1 C1 C2 120.07(9) . . ?
O1 C1 C6 120.97(9) . . ?
C2 C1 C6 118.95(8) . . ?
C1 C2 C3 118.02(8) . . ?
C7 C2 C1 116.30(8) . . ?
C7 C2 C3 125.57(9) . . ?
C2 C3 H3A 109.6 . . ?
C2 C3 H3B 109.6 . . ?
C2 C3 C4 110.13(8) . . ?
H3A C3 H3B 108.1 . . ?
C4 C3 H3A 109.6 . . ?
C4 C3 H3B 109.6 . . ?
C3 C4 H4A 109.4 . . ?
C3 C4 H4B 109.4 . . ?
H4A C4 H4B 108.0 . . ?
C5 C4 C3 111.22(8) . . ?
C5 C4 H4A 109.4 . . ?
C5 C4 H4B 109.4 . . ?
C4 C5 H5A 109.0 . . ?
C4 C5 H5B 109.0 . . ?
H5A C5 H5B 107.8 . . ?
C6 C5 C4 112.80(8) . . ?
C6 C5 H5A 109.0 . . ?
C6 C5 H5B 109.0 . . ?
C1 C6 C5 119.04(8) . . ?
C7A C6 C1 115.34(9) . . ?
C7A C6 C5 125.56(9) . . ?
C2 C7 H7 115.5 . . ?
C2 C7 C8 128.92(9) . . ?
C8 C7 H7 115.5 . . ?
C9 C8 C7 122.57(9) . . ?
C13 C8 C7 118.87(9) . . ?
C13 C8 C9 118.50(9) . . ?
C8 C9 H9 119.9 . . ?
C10 C9 C8 120.19(10) . . ?
C10 C9 H9 119.9 . . ?
C9 C10 H10 119.7 . . ?
C11 C10 C9 120.69(10) . . ?
C11 C10 H10 119.7 . . ?
C10 C11 H11 120.2 . . ?
C10 C11 C12 119.68(10) . . ?
C12 C11 H11 120.2 . . ?
C11 C12 H12 120.0 . . ?
C11 C12 C13 119.93(10) . . ?
C13 C12 H12 120.0 . . ?
C8 C13 H13 119.5 . . ?
C12 C13 C8 120.90(10) . . ?
C12 C13 H13 119.5 . . ?
C6 C7A H7A 114.9 . . ?
C6 C7A C8A 130.17(9) . . ?
C8A C7A H7A 114.9 . . ?
C9A C8A C7A 124.67(9) . . ?
C9A C8A C13A 118.36(9) . . ?
C13A C8A C7A 116.96(9) . . ?
C8A C9A H9A 119.9 . . ?
C10A C9A C8A 120.28(10) . . ?
C10A C9A H9A 119.9 . . ?
C9A C10A H10A 119.8 . . ?
C9A C10A C11A 120.34(10) . . ?
C11A C10A H10A 119.8 . . ?
C10A C11A H11A 120.0 . . ?
C12A C11A C10A 119.97(10) . . ?
C12A C11A H11A 120.0 . . ?
C11A C12A H12A 120.1 . . ?
C11A C12A C13A 119.84(10) . . ?
C13A C12A H12A 120.1 . . ?
C8A C13A H13A 119.4 . . ?
C12A C13A C8A 121.12(10) . . ?
C12A C13A H13A 119.4 . . ?

loop_
_geom_bond_atom_site_label_1
_geom_bond_atom_site_label_2
_geom_bond_distance
_geom_bond_site_symmetry_2
_geom_bond_publ_flag
O1 C1 1.2303(12) . ?
C1 C2 1.4983(13) . ?
C1 C6 1.5013(13) . ?
C2 C3 1.5061(13) . ?
C2 C7 1.3437(14) . ?
C3 H3A 0.9900 . ?
C3 H3B 0.9900 . ?
C3 C4 1.5295(14) . ?
C4 H4A 0.9900 . ?
C4 H4B 0.9900 . ?
C4 C5 1.5249(14) . ?
C5 H5A 0.9900 . ?
C5 H5B 0.9900 . ?
C5 C6 1.5088(13) . ?
C6 C7A 1.3476(13) . ?
C7 H7 0.9500 . ?
C7 C8 1.4698(13) . ?
C8 C9 1.4009(14) . ?
C8 C13 1.3991(14) . ?
C9 H9 0.9500 . ?
C9 C10 1.3906(15) . ?
C10 H10 0.9500 . ?
C10 C11 1.3858(16) . ?
C11 H11 0.9500 . ?
C11 C12 1.3881(16) . ?
C12 H12 0.9500 . ?
C12 C13 1.3910(15) . ?
C13 H13 0.9500 . ?
C7A H7A 0.9500 . ?
C7A C8A 1.4683(13) . ?
C8A C9A 1.4020(14) . ?
C8A C13A 1.4024(14) . ?
C9A H9A 0.9500 . ?
C9A C10A 1.3904(14) . ?
C10A H10A 0.9500 . ?
C10A C11A 1.3912(16) . ?
C11A H11A 0.9500 . ?
C11A C12A 1.3857(16) . ?
C12A H12A 0.9500 . ?
C12A C13A 1.3857(15) . ?
C13A H13A 0.9500 . ?

loop_
_geom_torsion_atom_site_label_1
_geom_torsion_atom_site_label_2
_geom_torsion_atom_site_label_3
_geom_torsion_atom_site_label_4
_geom_torsion
_geom_torsion_site_symmetry_1
_geom_torsion_site_symmetry_2
_geom_torsion_site_symmetry_3
_geom_torsion_site_symmetry_4
_geom_torsion_publ_flag
O1 C1 C2 C3 164.56(9) . . . . ?
O1 C1 C2 C7 -18.94(14) . . . . ?
O1 C1 C6 C5 -171.60(9) . . . . ?
O1 C1 C6 C7A 11.01(14) . . . . ?
C1 C2 C3 C4 41.38(12) . . . . ?
C1 C2 C7 C8 177.51(10) . . . . ?
C1 C6 C7A C8A 177.77(10) . . . . ?
C2 C1 C6 C5 9.33(13) . . . . ?
C2 C1 C6 C7A -168.06(9) . . . . ?
C2 C3 C4 C5 -60.52(11) . . . . ?
C2 C7 C8 C9 -38.71(17) . . . . ?
C2 C7 C8 C13 144.23(11) . . . . ?
C3 C2 C7 C8 -6.29(17) . . . . ?
C3 C4 C5 C6 54.24(12) . . . . ?
C4 C5 C6 C1 -28.32(13) . . . . ?
C4 C5 C6 C7A 148.79(10) . . . . ?
C5 C6 C7A C8A 0.57(18) . . . . ?
C6 C1 C2 C3 -16.36(13) . . . . ?
C6 C1 C2 C7 160.13(9) . . . . ?
C6 C7A C8A C9A 28.17(17) . . . . ?
C6 C7A C8A C13A -152.38(11) . . . . ?
C7 C2 C3 C4 -134.75(11) . . . . ?
C7 C8 C9 C10 -179.76(10) . . . . ?
C7 C8 C13 C12 -179.20(10) . . . . ?
C8 C9 C10 C11 -0.27(16) . . . . ?
C9 C8 C13 C12 3.62(16) . . . . ?
C9 C10 C11 C12 2.36(16) . . . . ?
C10 C11 C12 C13 -1.43(17) . . . . ?
C11 C12 C13 C8 -1.58(17) . . . . ?
C13 C8 C9 C10 -2.68(15) . . . . ?
C7A C8A C9A C10A -177.70(10) . . . . ?
C7A C8A C13A C12A 177.12(10) . . . . ?
C8A C9A C10A C11A -0.58(16) . . . . ?
C9A C8A C13A C12A -3.40(15) . . . . ?
C9A C10A C11A C12A -1.28(17) . . . . ?
C10A C11A C12A C13A 0.77(17) . . . . ?
C11A C12A C13A C8A 1.60(16) . . . . ?
C13A C8A C9A C10A 2.87(15) . . . . ?
